data_2010481
loop_
_publ_author_name
'Bren\<ci\<c, Jurij V.'
'Modec, Barbara'
'Yao, Zhengui'

_publ_section_title
;
 Tetraphenylphosphonium
 <i>cis</i>-Tetrabromobis(pyridine)molybdate(III)
;
_journal_issue 2
_journal_name_full 'Acta Crystallographica Section C'
_journal_page_first 197
_journal_page_last 198
_journal_paper_doi 10.1107/S0108270194007535
_journal_volume 51
_journal_year 1995
_chemical_formula_moiety 'C34 H30 Br4 Mo1 N2 P1'
_chemical_formula_sum 'C34 H30 Br4 Mo N2 P'
_chemical_formula_weight 913.18
_space_group_IT_number 14
_symmetry_cell_setting monoclinic
_symmetry_space_group_name_Hall '-P 2ybc'
_symmetry_space_group_name_H-M 'P 1 21/c 1'
_atom_type_scat_source IntTabIV
_cell_angle_alpha 90.
_cell_angle_beta 94.710(10)
_cell_angle_gamma 90.
_cell_formula_units_Z 4
_cell_length_a 9.4390(10)
_cell_length_b 21.600(3)
_cell_length_c 16.678(3)
_cell_measurement_reflns_used 25
_cell_measurement_temperature 293.0(10)
_cell_measurement_theta_max 16
_cell_measurement_theta_min 14
_cell_volume 3388.9(9)
_diffrn_measurement_device 'Nicolet P3'
_diffrn_measurement_method \w/2\q
_diffrn_radiation_type MoK\a
_diffrn_radiation_wavelength 0.71069
_diffrn_reflns_av_R_equivalents 0.019
_diffrn_reflns_limit_h_max 11
_diffrn_reflns_limit_h_min 0
_diffrn_reflns_limit_k_max 24
_diffrn_reflns_limit_k_min 0
_diffrn_reflns_limit_l_max 19
_diffrn_reflns_limit_l_min -19
_diffrn_reflns_number 3592
_diffrn_reflns_theta_max 23.0
_diffrn_standards_decay_% none
_diffrn_standards_interval_time 500
_diffrn_standards_number 3
_exptl_absorpt_coefficient_mu 5.123
_exptl_absorpt_correction_T_max 0.999
_exptl_absorpt_correction_T_min 0.844
_exptl_absorpt_correction_type 'empirical, \y scan'
_exptl_crystal_colour red
_exptl_crystal_density_diffrn 1.79
_exptl_crystal_density_meas 1.78(2)
_exptl_crystal_description needle
_exptl_crystal_size_max 0.48
_exptl_crystal_size_mid 0.22
_exptl_crystal_size_min 0.18
_refine_diff_density_max 0.34
_refine_diff_density_min -0.27
_refine_ls_goodness_of_fit_obs 0.82
_refine_ls_hydrogen_treatment refxyz
_refine_ls_number_parameters 469
_refine_ls_number_reflns 3221
_refine_ls_R_factor_obs 0.0248
_refine_ls_shift/esd_max 0.03
_refine_ls_structure_factor_coef F
_refine_ls_weighting_details 'w = 1/\s^2^(F~o~)'
_refine_ls_weighting_scheme calc
_refine_ls_wR_factor_obs 0.0348
_reflns_number_observed 3221
_reflns_number_total 3349
_reflns_observed_criterion I>=3\s(I)
_cod_data_source_file mu1097.cif
_cod_data_source_block mu1097_structure_1_of_1
_cod_depositor_comments
;
The following automatic conversions were performed:

'_refine_ls_weighting_scheme' value 'w = 1/\s^2^(F~o~)' was changed
to 'calc'. New tag '_refine_ls_weighting_details' was created. The
value of the new tag was set to 'w = 1/\s^2^(F~o~)'.

Automatic conversion script
Id: cif_fix_values 3143 2015-03-26 13:38:13Z robertas 
;
_cod_original_cell_volume 3388.8(9)
_cod_original_sg_symbol_H-M 'P 21/c'
_cod_original_formula_sum 'C34 H30 Br4 Mo1 N2 P1'
_cod_database_code 2010481

loop_
_symmetry_equiv_pos_as_xyz
x,y,z
x,1/2-y,1/2+z
-x,-y,-z
-x,1/2+y,1/2-z

loop_
_atom_site_label
_atom_site_fract_x
_atom_site_fract_y
_atom_site_fract_z
Mo .04243(3) .50954(2) .76046(2)
Br(1) .19767(5) .44411(3) .86280(3)
Br(2) -.11811(6) .56335(2) .64844(3)
Br(3) .04615(6) .60681(3) .85065(3)
Br(4) .26687(6) .54136(3) .69257(3)
N(1) .0201(4) .4258(2) .6838(2)
N(2) -.1489(4) .4798(2) .8198(2)
C(11) .0486(6) .4274(3) .6062(3)
C(12) .0406(6) .3752(3) .5583(3)
C(13) -.0010(6) .3198(3) .5898(3)
C(14) -.0321(6) .3174(3) .6687(3)
C(15) -.0191(6) .3712(2) .7134(3)
C(21) -.2750(5) .4673(2) .7772(3)
C(22) -.3969(6) .4543(3) .8130(4)
C(23) -.3927(6) .4514(2) .8956(4)
C(24) -.2657(6) .4624(3) .9402(3)
C(25) -.1481(5) .4773(2) .9000(3)
P .42390(10) .76538(6) .04856(8)
C(30) .2455(5) .7492(2) .0740(3)
C(31) .1871(5) .7890(2) .1289(2)
C(32) .0499(6) .7782(3) .1496(3)
C(33) -.0254(3) .7287(3) .1183(3)
C(34) .0329(6) .6893(3) .0663(3)
C(35) .1684(5) .6989(2) .0435(3)
C(40) .5368(5) .7629(2) .1406(3)
C(41) .6254(5) .8113(3) .1643(3)
C(42) .7090(6) .8065(3) .2365(3)
C(43) .7040(6) .7553(3) .2824(4)
C(44) .6181(9) .7064(3) .2587(4)
C(45) .5317(8) .7103(3) .1876(3)
C(50) .4346(5) .8395(2) .0003(3)
C(51) .5575(6) .8533(3) -.0365(3)
C(52) .5691(6) .9099(3) -.0739(3)
C(53) .4602(6) .9513(2) -.0765(3)
C(54) .3392(6) .9377(3) -.0395(3)
C(55) .3261(5) .8822(2) -.0013(3)
C(60) .4761(5) .7079(2) -.0204(3)
C(61) .5944(6) .6706(3) -.0022(3)
C(62) .6274(8) .6257(3) -.0565(4)
C(63) .5454(8) .6176(3) -.1264(4)
C(64) .4288(6) .6539(3) -.1453(3)
C(65) .3966(6) .6998(3) -.0924(3)
H(11) .070(7) .467(3) .584(4)
H(12) .051(7) .384(3) .508(4)
H(13) -.001(7) .278(3) .555(4)
H(14) -.072(7) .280(3) .692(4)
H(15) -.035(7) .371(3) .763(4)
H(21) -.271(7) .471(3) .723(4)
H(22) -.469(8) .445(3) .786(4)
H(23) -.463(7) .445(3) .924(4)
H(24) -.256(7) .461(3) .992(4)
H(25) -.063(7) .484(3) .928(4)
H(31) .241(6) .821(3) .152(4)
H(32) .018(6) .799(3) .185(4)
H(33) -.113(7) .721(3) .133(4)
H(34) -.018(7) .655(3) .038(4)
H(35) .206(6) .676(3) .010(3)
H(41) .626(7) .848(3) .133(4)
H(42) .773(7) .841(3) .255(4)
H(43) .767(8) .755(3) .325(5)
H(44) .610(9) .677(4) .283(5)
H(45) .478(7) .677(3) .175(4)
H(51) .637(6) .825(3) -.036(4)
H(52) .649(7) .916(3) -.103(4)
H(53) .455(7) .988(3) -.100(4)
H(54) .259(7) .963(3) -.045(4)
H(55) .251(6) .873(3) .016(4)
H(61) .648(7) .679(3) .042(4)
H(62) .702(8) .603(4) -.044(5)
H(63) .574(9) .593(4) -.160(5)
H(64) .362(7) .650(3) -.191(4)
H(65) .333(6) .723(3) -.101(4)

loop_
_geom_angle_atom_site_label_1
_geom_angle_atom_site_label_2
_geom_angle_atom_site_label_3
_geom_angle
_geom_angle_publ_flag
Br(1) Mo N(1) 87.50(10) yes
Br(1) Mo N(2) 89.20(10) yes
Br(1) Mo Br(3) 94.62(2) yes
Br(1) Mo Br(4) 89.66(2) yes
Br(2) Mo N(1) 85.80(10) yes
Br(2) Mo N(2) 90.10(10) yes
Br(2) Mo Br(3) 91.96(2) yes
Br(2) Mo Br(4) 90.96(2) yes
N(1) Mo N(2) 88.80(10) yes
N(2) Mo Br(3) 87.00(10) yes
Br(3) Mo Br(4) 93.82(2) yes
Br(4) Mo N(1) 90.40(10) yes
Br(1) Mo Br(2) 173.33(2) yes
N(1) Mo Br(3) 175.30(10) yes
N(2) Mo Br(4) 178.60(10) yes
C(30) P C(40) 107.0(2) yes
C(30) P C(50) 111.4(2) yes
C(30) P C(60) 109.2(2) yes
C(40) P C(50) 111.0(2) yes
C(40) P C(60) 110.7(2) yes
C(50) P C(60) 107.6(2) yes
Mo N(1) C(11) 121.2(3) no
Mo N(1) C(15) 121.4(3) no
C(11) N(1) C(15) 117.4(4) no
Mo N(2) C(21) 122.1(3) no
Mo N(2) C(25) 121.3(3) no
C(21) N(2) C(25) 116.5(4) no
N(1) C(11) C(12) 122.0(3) no
N(1) C(11) H(11) 117(4) no
C(12) C(11) H(11) 121(4) no
C(11) C(12) C(13) 119.5(5) no
C(11) C(12) H(12) 113(4) no
C(13) C(12) H(12) 127(4) no
C(12) C(13) C(14) 119.2(5) no
C(12) C(13) H(13) 120(4) no
C(14) C(13) H(13) 120(4) no
C(13) C(14) C(15) 118.1(5) no
C(13) C(14) H(14) 121(4) no
N(1) C(15) H(15) 116(4) no
C(14) C(15) H(15) 120(4) no
N(2) C(21) C(22) 122.9(5) no
N(2) C(21) H(21) 114(4) no
C(22) C(21) H(21) 123(4) no
C(21) C(22) C(23) 119.3(5) no
C(21) C(22) H(22) 120(5) no
C(23) C(22) H(22) 120(5) no
C(22) C(23) C(24) 119(5) no
C(22) C(23) H(23) 127(4) no
C(24) C(23) H(23) 114(4) no
C(23) C(24) C(25) 118.5(5) no
C(23) C(24) H(24) 124(4) no
C(25) C(24) H(24) 118(4) no
N(2) C(25) C(24) 123.8(4) no
N(2) C(25) H(25) 116(4) no
C(24) C(25) H(25) 120(4) no
C(15) C(14) H(14) 120(4) no
N(1) C(15) C(14) 123.7(5) no
C(31) C(30) C(35) 119.9(5) no
C(30) C(31) C(32) 119.1(5) no
C(30) C(31) H(31) 120(4) no
C(31) C(32) C(33) 120.2(5) no
C(31) C(32) H(32) 119(4) no
C(33) C(32) H(32) 120(4) no
C(32) C(33) C(34) 120.6(5) no
C(32) C(33) H(33) 120(5) no
C(34) C(33) H(33) 119(4) no
C(33) C(34) C(35) 120.8(5) no
C(33) C(34) H(34) 125(4) no
C(35) C(34) H(34) 114(4) no
C(30) C(35) C(34) 119.3(5) no
C(30) C(35) H(35) 117(4) no
C(34) C(35) H(35) 123(4) no
P C(40) C(41) 121.8(4) no
P C(40) C(45) 117.6(4) no
C(41) C(40) C(45) 120.7(5) no
C(40) C(41) C(42) 118.7(5) no
C(40) C(41) H(41) 121(4) no
C(42) C(41) H(41) 121(4) no
C(41) C(42) C(43) 120.8(6) no
C(41) C(42) H(42) 120(4) no
C(43) C(42) H(42) 119(4) no
C(42) C(43) C(44) 121.1(6) no
C(42) C(43) H(43) 114(5) no
C(44) C(43) H(43) 124(5) no
C(43) C(44) C(45) 119.5(6) no
C(43) C(44) H(44) 125(6) no
C(45) C(44) H(44) 115(6) no
C(40) C(45) C(44) 119.3(6) no
C(40) C(45) H(45) 125(5) no
C(44) C(45) H(45) 115(5) no
P C(50) C(51) 118.0(4) no
P C(50) C(55) 122.4(4) no
P C(30) C(31) 117.4(4) no
P C(30) C(35) 122.6(4) no
C(51) C(50) C(55) 119.6(5) no
C(50) C(51) C(52) 119.4(5) no
C(50) C(51) H(51) 122(4) no
C(52) C(51) H(51) 119(4) no
C(51) C(52) C(53) 120.6(6) no
C(51) C(52) H(52) 117(4) no
C(53) C(52) H(52) 122(4) no
C(52) C(53) C(54) 119.8(5) no
C(52) C(53) H(53) 128(4) no
C(54) C(53) H(53) 112(4) no
C(53) C(54) C(55) 120.6(5) no
C(53) C(54) H(54) 121(4) no
C(55) C(54) H(54) 118(4) no
C(50) C(55) C(54) 120.0(5) no
C(50) C(55) H(55) 119(4) no
C(54) C(55) H(55) 120(4) no
P C(60) C(61) 121.4(4) no
P C(60) C(65) 119.4(4) no
C(61) C(60) C(65) 119.2(5) no
C(60) C(61) C(62) 119.0(6) no
C(60) C(61) H(61) 118(4) no
C(62) C(61) H(61) 123(4) no
C(61) C(62) C(63) 120.7(6) no
C(61) C(62) H(62) 117(5) no
C(63) C(62) H(62) 122(5) no
C(62) C(63) C(64) 121.1(6) no
C(62) C(63) H(63) 118(5) no
C(64) C(63) H(63) 121(5) no
C(63) C(64) C(65) 118.7(5) no
C(63) C(64) H(64) 127(4) no
C(65) C(64) H(64) 114(4) no
C(60) C(65) C(64) 121.2(5) no
C(60) C(65) H(65) 116(4) no
C(64) C(65) H(65) 123(4) no

loop_
_geom_bond_atom_site_label_1
_geom_bond_atom_site_label_2
_geom_bond_site_symmetry_1
_geom_bond_site_symmetry_2
_geom_bond_distance
_geom_bond_publ_flag
Mo Br(1) . . 2.5781(7) yes
Mo Br(2) . . 2.5831(7) yes
Mo Br(3) . . 2.5825(7) yes
Mo Br(4) . . 2.5761(7) yes
Mo N(1) . . 2.215(4) yes
Mo N(2) . . 2.224(4) yes
P C(30) . . 1.803(5) yes
P C(40) . . 1.796(5) yes
P C(50) . . 1.799(5) yes
P C(60) . . 1.789(5) yes
N(1) C(11) . . 1.343(6) no
N(1) C(15) . . 1.344(7) no
C(11) C(12) . . 1.381(8) no
C(11) H(11) . . 0.96(6) no
C(12) C(13) . . 1.377(8) no
C(12) H(12) . . 0.88(7) no
C(13) C(14) . . 1.373(8) no
C(13) H(13) . . 1.07(7) no
C(14) C(15) . . 1.379(8) no
C(14) H(14) . . 0.99(7) no
C(15) H(15) . . 0.85(6) no
C(21) C(22) . . 1.368(8) no
C(21) H(21) . . 0.91(6) no
C(22) C(23) . . 1.376(9) no
C(22) H(22) . . 0.81(7) no
C(23) C(24) . . 1.378(7) no
C(23) H(23) . . 0.86(7) no
C(24) C(25) . . 1.380(8) no
C(24) H(24) . . 0.85(7) no
C(25) H(25) . . 0.91(6) no
C(30) C(31) . . 1.401(7) no
C(30) C(35) . . 1.382(7) no
C(31) C(32) . . 1.387(8) no
C(31) H(31) . . 0.92(6) no
C(32) C(33) . . 1.364(8) no
C(32) H(32) . . 0.83(6) no
C(33) C(34) . . 1.364(8) no
C(33) H(33) . . 0.90(7) no
C(34) C(35) . . 1.380(7) no
C(34) H(34) . . 0.97(6) no
C(35) H(35) . . 0.85(6) no
C(40) C(41) . . 1.377(7) no
C(40) C(45) . . 1.384(8) no
C(41) C(42) . . 1.389(7) no
C(41) H(41) . . 0.94(6) no
C(42) C(43) . . 1.348(9) no
C(42) H(42) . . 0.99(7) no
C(43) C(44) . . 1.370(10) no
C(43) H(43) . . 0.89(7) no
C(44) C(45) . . 1.387(9) no
C(44) H(44) . . 0.76(8) no
C(45) H(45) . . 0.90(7) no
C(50) C(51) . . 1.389(7) no
C(50) C(55) . . 1.377(7) no
C(51) C(52) . . 1.380(8) no
C(51) H(51) . . 0.97(6) no
C(52) C(53) . . 1.361(8) no
C(52) H(52) . . 0.94(7) no
C(53) C(54) . . 1.374(8) no
C(53) H(53) . . 0.88(7) no
C(54) C(55) . . 1.357(7) no
C(54) H(54) . . 0.93(7) no
C(60) C(61) . . 1.390(7) no
C(60) C(65) . . 1.374(7) no
C(61) C(62) . . 1.380(8) no
C(61) H(61) . . 0.89(7) no
C(62) C(63) . . 1.356(9) no
C(62) H(62) . . 0.87(8) no
C(63) C(64) . . 1.367(9) no
C(63) H(63) . . 0.84(8) no
C(64) C(65) . . 1.377(8) no
C(64) H(64) . . 0.95(6) no
C(65) H(65) . . 0.79(6) no
